data_4102063
loop_
_publ_author_name
'Phoebe K. Allan'
'Bo Xiao'
'Simon J. Teat'
'Jason W. Knight'
'Russell E. Morris'

_publ_section_title
;
 In Situ Single-Crystal Diffraction Studies of the Structural Transition
 of Metal-Organic Framework Copper 5-Sulfoisophthalate, Cu-SIP-3
;
_journal_name_full 'Journal of the American Chemical Society'
_journal_page_first 3605
_journal_page_last 3611
_journal_paper_doi 10.1021/ja910600b
_journal_volume 132
_journal_year 2010
_chemical_formula_sum 'C8 H4 Cu2 O11 S'
_chemical_formula_weight 434.27
_chemical_name_systematic
;
 ?
;
_space_group_IT_number 14
_symmetry_cell_setting monoclinic
_symmetry_space_group_name_Hall '-P 2yn'
_symmetry_space_group_name_H-M 'P 1 21/n 1'
_atom_sites_solution_hydrogens geom
_atom_sites_solution_primary direct
_atom_sites_solution_secondary difmap
_audit_creation_method SHELXL-97
_audit_update_record
;
2009-11-02 # Formatted by publCIF
;
_cell_angle_alpha 90.00
_cell_angle_beta 94.8910(10)
_cell_angle_gamma 90.00
_cell_formula_units_Z 4
_cell_length_a 7.2949(4)
_cell_length_b 18.2726(10)
_cell_length_c 10.1245(6)
_cell_measurement_reflns_used 14039
_cell_measurement_temperature 150(2)
_cell_measurement_theta_max 30.5
_cell_measurement_theta_min 3.3
_cell_volume 1344.65(13)
_computing_cell_refinement 'SAINT (Bruker, 2006)'
_computing_data_collection 'APEXII (Bruker, 2006)'
_computing_data_reduction 'SAINT (Bruker, 2006)'
_computing_molecular_graphics 'Diamond 2.1a (Brandenberg, 1999)'
_computing_publication_material 'SHELXL97 (Sheldrick, 2008)'
_computing_structure_refinement 'SHELXL-97 (Sheldrick, 1997)'
_computing_structure_solution 'SIR97 (Altomare <i> et. al. </i>, 1999)'
_diffrn_ambient_temperature 150(2)
_diffrn_detector_area_resol_mean -
_diffrn_measured_fraction_theta_full 0.986
_diffrn_measured_fraction_theta_max 0.986
_diffrn_measurement_device_type 'Bruker AXS APEXII'
_diffrn_measurement_method /w
_diffrn_radiation_monochromator 'Si(111) Crystal'
_diffrn_radiation_source '11.3.1 ALS, LBNL. CA'
_diffrn_radiation_type synchrotron
_diffrn_radiation_wavelength 0.77490
_diffrn_reflns_av_R_equivalents 0.0521
_diffrn_reflns_av_sigmaI/netI 0.0530
_diffrn_reflns_limit_h_max 10
_diffrn_reflns_limit_h_min -10
_diffrn_reflns_limit_k_max 25
_diffrn_reflns_limit_k_min -26
_diffrn_reflns_limit_l_max 14
_diffrn_reflns_limit_l_min -14
_diffrn_reflns_number 14039
_diffrn_reflns_theta_full 30.46
_diffrn_reflns_theta_max 30.46
_diffrn_reflns_theta_min 3.31
_diffrn_standards_decay_% -
_diffrn_standards_interval_count -
_diffrn_standards_interval_time -
_diffrn_standards_number -
_exptl_absorpt_coefficient_mu 3.374
_exptl_absorpt_correction_type multi-scan
_exptl_crystal_colour blue
_exptl_crystal_density_diffrn 2.145
_exptl_crystal_density_method 'not measured'
_exptl_crystal_description 'Block, well formed'
_exptl_crystal_F_000 852
_exptl_crystal_size_max 0.1
_exptl_crystal_size_mid 0.06
_exptl_crystal_size_min 0.04
_refine_diff_density_max 1.081
_refine_diff_density_min -0.736
_refine_diff_density_rms 0.166
_refine_ls_extinction_method none
_refine_ls_goodness_of_fit_ref 1.046
_refine_ls_hydrogen_treatment constr
_refine_ls_matrix_type full
_refine_ls_number_parameters 199
_refine_ls_number_reflns 4033
_refine_ls_number_restraints 0
_refine_ls_restrained_S_all 1.046
_refine_ls_R_factor_all 0.0394
_refine_ls_R_factor_gt 0.0371
_refine_ls_shift/su_max 0.002
_refine_ls_shift/su_mean 0.000
_refine_ls_structure_factor_coef Fsqd
_refine_ls_weighting_details 'calc w=1/[\s^2^(Fo^2^)+(0.0680P)^2^+1.0459P] where P=(Fo^2^+2Fc^2^)/3'
_refine_ls_weighting_scheme calc
_refine_ls_wR_factor_gt 0.1110
_refine_ls_wR_factor_ref 0.1129
_reflns_number_gt 3728
_reflns_number_total 4033
_reflns_threshold_expression >2sigma(I)
_cod_data_source_file ja910600b_150K.cif
_cod_data_source_block test
_cod_database_code 4102063

loop_
_symmetry_equiv_pos_as_xyz
'x, y, z'
'-x+1/2, y+1/2, -z+1/2'
'-x, -y, -z'
'x-1/2, -y-1/2, z-1/2'

loop_
_atom_site_label
_atom_site_type_symbol
_atom_site_fract_x
_atom_site_fract_y
_atom_site_fract_z
_atom_site_U_iso_or_equiv
_atom_site_adp_type
_atom_site_occupancy
_atom_site_symmetry_multiplicity
_atom_site_calc_flag
_atom_site_refinement_flags
_atom_site_disorder_assembly
_atom_site_disorder_group
Cu1 Cu 0.13367(4) 0.092481(14) 0.78286(3) 0.01157(10) Uani 1 1 d . . .
Cu2 Cu -0.05141(3) 0.068509(13) 1.06423(2) 0.01024(9) Uani 1 1 d . . .
S3 S 0.11398(7) 0.43351(3) 1.30376(5) 0.01196(12) Uani 1 1 d . . .
O1 O 0.0444(2) 0.16769(9) 1.08361(15) 0.0154(3) Uani 1 1 d . . .
O2 O 0.1330(2) 0.03499(8) 0.94713(15) 0.0110(3) Uani 1 1 d . . .
O3 O 0.1631(2) 0.00975(9) 0.66722(16) 0.0163(3) Uani 1 1 d . . .
O4 O 0.1158(2) 0.18455(9) 0.87281(16) 0.0161(3) Uani 1 1 d . . .
O5 O 0.1079(3) 0.51246(10) 1.29139(19) 0.0230(4) Uani 1 1 d . . .
O6 O -0.2050(2) 0.09072(9) 1.20322(17) 0.0151(3) Uani 1 1 d . . .
O7 O -0.2173(2) 0.09294(11) 0.87672(19) 0.0222(4) Uani 1 1 d . . .
O8 O -0.0481(2) 0.40195(10) 1.35716(17) 0.0174(3) Uani 1 1 d . . .
C1 C 0.1260(3) 0.39511(12) 1.1445(2) 0.0119(4) Uani 1 1 d . . .
C2 C 0.2169(3) 0.40243(11) 0.9230(2) 0.0126(4) Uani 1 1 d . . .
C3 C 0.1860(3) 0.32779(12) 0.9084(2) 0.0138(4) Uani 1 1 d . . .
H3 H 0.2079 0.3050 0.8291 0.017 Uiso 1 1 calc R . .
C4 C 0.1224(3) 0.28642(12) 1.0109(2) 0.0131(4) Uani 1 1 d . . .
C5 C 0.0917(3) 0.20632(12) 0.9883(2) 0.0127(4) Uani 1 1 d . . .
C6 C 0.0912(3) 0.32004(12) 1.1300(2) 0.0129(4) Uani 1 1 d . . .
H6 H 0.0480 0.2932 1.1990 0.015 Uiso 1 1 calc R . .
C7 C 0.1878(3) 0.43689(11) 1.0430(2) 0.0125(4) Uani 1 1 d . . .
H7 H 0.2095 0.4867 1.0543 0.015 Uiso 1 1 calc R . .
C8 C 0.2127(3) -0.05555(12) 0.6888(2) 0.0129(4) Uani 1 1 d . . .
O9W O 0.1086(3) 0.15047(10) 0.61883(17) 0.0218(4) Uani 1 1 d . . .
O10W O 0.0401(3) 0.29761(12) 0.5797(2) 0.0345(5) Uani 1 1 d . . .
O11W O 0.2017(3) 0.12428(14) 0.3582(2) 0.0352(5) Uani 1 1 d . . .

loop_
_atom_site_aniso_label
_atom_site_aniso_U_11
_atom_site_aniso_U_22
_atom_site_aniso_U_33
_atom_site_aniso_U_23
_atom_site_aniso_U_13
_atom_site_aniso_U_12
Cu1 0.01952(16) 0.00691(15) 0.00885(15) -0.00054(8) 0.00453(10) 0.00081(8)
Cu2 0.01588(15) 0.00657(15) 0.00897(15) -0.00025(8) 0.00507(10) -0.00087(8)
S3 0.0148(2) 0.0116(3) 0.0098(2) -0.00265(16) 0.00248(17) -0.00017(16)
O1 0.0268(8) 0.0085(7) 0.0116(7) 0.0000(5) 0.0059(6) -0.0036(6)
O2 0.0145(7) 0.0083(7) 0.0109(7) 0.0001(5) 0.0042(5) -0.0003(5)
O3 0.0284(8) 0.0086(7) 0.0123(7) -0.0012(5) 0.0043(6) 0.0039(6)
O4 0.0300(9) 0.0075(7) 0.0119(7) -0.0013(5) 0.0087(6) -0.0009(6)
O5 0.0358(10) 0.0120(8) 0.0221(9) -0.0053(6) 0.0084(7) -0.0005(7)
O6 0.0228(8) 0.0111(7) 0.0127(7) 0.0013(5) 0.0091(6) 0.0022(6)
O7 0.0171(8) 0.0303(10) 0.0180(9) 0.0075(7) -0.0048(6) -0.0043(7)
O8 0.0176(8) 0.0216(9) 0.0138(8) -0.0008(6) 0.0064(6) -0.0004(6)
C1 0.0162(9) 0.0105(8) 0.0094(9) -0.0026(7) 0.0037(7) -0.0012(7)
C2 0.0184(10) 0.0097(9) 0.0103(9) 0.0003(7) 0.0044(7) -0.0014(7)
C3 0.0215(10) 0.0099(9) 0.0109(9) -0.0005(7) 0.0057(7) -0.0007(7)
C4 0.0190(10) 0.0092(9) 0.0115(9) -0.0005(7) 0.0044(7) -0.0020(7)
C5 0.0174(9) 0.0092(9) 0.0119(9) -0.0011(7) 0.0045(7) -0.0012(7)
C6 0.0185(9) 0.0101(9) 0.0106(9) -0.0004(7) 0.0048(7) -0.0012(7)
C7 0.0181(9) 0.0079(9) 0.0121(9) -0.0008(7) 0.0048(7) -0.0012(7)
C8 0.0168(9) 0.0104(9) 0.0122(9) -0.0018(7) 0.0054(7) 0.0009(7)
O9W 0.0410(10) 0.0129(8) 0.0121(7) 0.0017(6) 0.0049(7) 0.0047(7)
O10W 0.0506(13) 0.0202(10) 0.0309(11) 0.0082(8) -0.0079(9) -0.0088(9)
O11W 0.0440(12) 0.0409(13) 0.0213(10) 0.0039(9) 0.0065(8) 0.0103(10)

loop_
_atom_type_symbol
_atom_type_description
_atom_type_scat_dispersion_real
_atom_type_scat_dispersion_imag
_atom_type_scat_source
C C 0.0033 0.0016 'International Tables Vol C Tables 4.2.6.8 and 6.1.1.4'
H H 0.0000 0.0000 'International Tables Vol C Tables 4.2.6.8 and 6.1.1.4'
O O 0.0106 0.0060 'International Tables Vol C Tables 4.2.6.8 and 6.1.1.4'
S S 0.1246 0.1234 'International Tables Vol C Tables 4.2.6.8 and 6.1.1.4'
Cu Cu 0.3201 1.2651 'International Tables Vol C Tables 4.2.6.8 and 6.1.1.4'

loop_
_geom_angle_atom_site_label_1
_geom_angle_atom_site_label_2
_geom_angle_atom_site_label_3
_geom_angle
_geom_angle_site_symmetry_1
_geom_angle_site_symmetry_3
_geom_angle_publ_flag
O4 Cu1 O3 170.26(7) . . ?
O4 Cu1 O9W 85.60(7) . . ?
O3 Cu1 O9W 85.24(7) . . ?
O4 Cu1 O2 93.53(7) . . ?
O3 Cu1 O2 95.90(7) . . ?
O9W Cu1 O2 174.52(7) . . ?
O4 Cu1 O8 85.23(7) . 4_665 ?
O3 Cu1 O8 93.97(7) . 4_665 ?
O9W Cu1 O8 105.18(7) . 4_665 ?
O2 Cu1 O8 80.12(6) . 4_665 ?
O6 Cu2 O1 87.49(7) . . ?
O6 Cu2 O2 169.29(7) . . ?
O1 Cu2 O2 95.32(7) . . ?
O6 Cu2 O2 93.05(7) . 3_557 ?
O1 Cu2 O2 175.80(7) . 3_557 ?
O2 Cu2 O2 83.41(7) . 3_557 ?
O6 Cu2 O7 106.06(8) . . ?
O1 Cu2 O7 93.68(7) . . ?
O2 Cu2 O7 84.12(7) . . ?
O2 Cu2 O7 90.18(7) 3_557 . ?
O6 Cu2 Cu2 133.70(5) . 3_557 ?
O1 Cu2 Cu2 137.12(5) . 3_557 ?
O2 Cu2 Cu2 41.94(4) . 3_557 ?
O2 Cu2 Cu2 41.48(4) 3_557 3_557 ?
O7 Cu2 Cu2 86.20(6) . 3_557 ?
O5 S3 O8 113.93(11) . . ?
O5 S3 O7 113.03(12) . 4_666 ?
O8 S3 O7 110.82(11) . 4_666 ?
O5 S3 C1 108.68(11) . . ?
O8 S3 C1 106.59(10) . . ?
O7 S3 C1 102.98(11) 4_666 . ?
C5 O1 Cu2 124.11(14) . . ?
Cu2 O2 Cu1 113.25(8) . . ?
Cu2 O2 Cu2 96.59(7) . 3_557 ?
Cu1 O2 Cu2 118.85(8) . 3_557 ?
C8 O3 Cu1 132.79(15) . . ?
C5 O4 Cu1 137.34(15) . . ?
C8 O6 Cu2 126.51(15) 3_557 . ?
S3 O7 Cu2 138.02(12) 4_565 . ?
S3 O8 Cu1 131.66(11) . 4_566 ?
C7 C1 C6 121.94(19) . . ?
C7 C1 S3 120.16(16) . . ?
C6 C1 S3 117.51(16) . . ?
C3 C2 C7 119.92(19) . . ?
C3 C2 C8 119.17(19) . 2_556 ?
C7 C2 C8 120.88(19) . 2_556 ?
C2 C3 C4 121.0(2) . . ?
C6 C4 C3 119.7(2) . . ?
C6 C4 C5 122.14(19) . . ?
C3 C4 C5 118.14(18) . . ?
O4 C5 O1 126.8(2) . . ?
O4 C5 C4 114.81(18) . . ?
O1 C5 C4 118.41(18) . . ?
C4 C6 C1 118.84(19) . . ?
C1 C7 C2 118.60(19) . . ?
O3 C8 O6 126.4(2) . 3_557 ?
O3 C8 C2 117.83(19) . 2_546 ?
O6 C8 C2 115.72(19) 3_557 2_546 ?

loop_
_geom_bond_atom_site_label_1
_geom_bond_atom_site_label_2
_geom_bond_distance
_geom_bond_site_symmetry_2
_geom_bond_publ_flag
Cu1 O4 1.9228(16) . ?
Cu1 O3 1.9352(17) . ?
Cu1 O9W 1.9652(17) . ?
Cu1 O2 1.9675(15) . ?
Cu1 O8 2.3808(18) 4_665 ?
Cu2 O6 1.9156(16) . ?
Cu2 O1 1.9463(16) . ?
Cu2 O2 1.9653(15) . ?
Cu2 O2 1.9831(15) 3_557 ?
Cu2 O7 2.2082(18) . ?
Cu2 Cu2 2.9477(5) 3_557 ?
S3 O5 1.448(2) . ?
S3 O8 1.4600(18) . ?
S3 O7 1.4625(18) 4_666 ?
S3 C1 1.767(2) . ?
O1 C5 1.267(3) . ?
O2 Cu2 1.9831(15) 3_557 ?
O3 C8 1.261(3) . ?
O4 C5 1.262(3) . ?
O6 C8 1.273(3) 3_557 ?
O7 S3 1.4625(18) 4_565 ?
O8 Cu1 2.3808(18) 4_566 ?
C1 C7 1.387(3) . ?
C1 C6 1.400(3) . ?
C2 C3 1.388(3) . ?
C2 C7 1.400(3) . ?
C2 C8 1.495(3) 2_556 ?
C3 C4 1.395(3) . ?
C4 C6 1.390(3) . ?
C4 C5 1.495(3) . ?
C8 O6 1.273(3) 3_557 ?
C8 C2 1.495(3) 2_546 ?
